data_7040686
loop_
_publ_author_name
'Iturmendi, Amaia'
'Sanz Miguel, Pablo J.'
'Popoola, Saheed A.'
'Al-Saadi, Abdulaziz A'
'Iglesias, Manuel'
'Oro, Luis A.'

_publ_section_title
;
 Dimethylphosphinate bridged binuclear Rh(i) catalysts for the
 alkoxycarbonylation of aromatic C-H bonds.
;
_journal_issue 42
_journal_name_full 'Dalton transactions (Cambridge, England : 2003)'
_journal_page_first 16955
_journal_page_last 16965
_journal_paper_doi 10.1039/c6dt03010f
_journal_volume 45
_journal_year 2016
_chemical_formula_sum 'C32 H38 O8 P4 Rh2'
_chemical_formula_weight 880.32
_space_group_crystal_system monoclinic
_space_group_IT_number 15
_space_group_name_Hall '-C 2yc'
_space_group_name_H-M_alt 'C 1 2/c 1'
_symmetry_space_group_name_Hall '-C 2yc'
_symmetry_space_group_name_H-M 'C 1 2/c 1'
_atom_sites_solution_hydrogens geom
_audit_creation_method SHELXL-2014/7
_audit_update_record
;
2016-07-27 deposited with the CCDC.
2016-09-20 downloaded from the CCDC.
;
_cell_angle_alpha 90
_cell_angle_beta 109.9100(10)
_cell_angle_gamma 90
_cell_formula_units_Z 4
_cell_length_a 19.9476(11)
_cell_length_b 9.3438(5)
_cell_length_c 20.4044(11)
_cell_measurement_reflns_used 9992
_cell_measurement_temperature 100(2)
_cell_measurement_theta_max 28.42
_cell_measurement_theta_min 2.44
_cell_volume 3575.8(3)
_computing_cell_refinement 'Bruker SAINT'
_computing_data_collection 'Bruker APEX2'
_computing_data_reduction 'Bruker SAINT'
_computing_structure_refinement 'SHELXL-2014/7 (Sheldrick, 2014)'
_computing_structure_solution 'SHELXS-97 (Sheldrick, 2008)'
_diffrn_ambient_temperature 100(2)
_diffrn_measured_fraction_theta_full 1.000
_diffrn_measured_fraction_theta_max 0.942
_diffrn_measurement_device_type 'Bruker APEX-II CCD'
_diffrn_measurement_method '\f and \w scans'
_diffrn_radiation_type MoK\a
_diffrn_radiation_wavelength 0.71073
_diffrn_reflns_av_R_equivalents 0.0259
_diffrn_reflns_av_unetI/netI 0.0213
_diffrn_reflns_Laue_measured_fraction_full 1.000
_diffrn_reflns_Laue_measured_fraction_max 0.942
_diffrn_reflns_limit_h_max 26
_diffrn_reflns_limit_h_min -25
_diffrn_reflns_limit_k_max 12
_diffrn_reflns_limit_k_min -12
_diffrn_reflns_limit_l_max 27
_diffrn_reflns_limit_l_min -27
_diffrn_reflns_number 21038
_diffrn_reflns_point_group_measured_fraction_full 1.000
_diffrn_reflns_point_group_measured_fraction_max 0.942
_diffrn_reflns_theta_full 25.000
_diffrn_reflns_theta_max 28.597
_diffrn_reflns_theta_min 2.123
_diffrn_source 'sealed tube'
_exptl_absorpt_coefficient_mu 1.149
_exptl_absorpt_correction_T_max 0.795
_exptl_absorpt_correction_T_min 0.657
_exptl_absorpt_correction_type multi-scan
_exptl_absorpt_process_details sadabs
_exptl_crystal_colour yellow
_exptl_crystal_density_diffrn 1.635
_exptl_crystal_description blocks
_exptl_crystal_F_000 1776
_exptl_crystal_size_max 0.250
_exptl_crystal_size_mid 0.250
_exptl_crystal_size_min 0.200
_refine_diff_density_max 0.549
_refine_diff_density_min -0.333
_refine_diff_density_rms 0.070
_refine_ls_extinction_method none
_refine_ls_goodness_of_fit_ref 1.024
_refine_ls_hydrogen_treatment constr
_refine_ls_matrix_type full
_refine_ls_number_parameters 211
_refine_ls_number_reflns 4308
_refine_ls_number_restraints 0
_refine_ls_restrained_S_all 1.024
_refine_ls_R_factor_all 0.0293
_refine_ls_R_factor_gt 0.0234
_refine_ls_shift/su_max 0.001
_refine_ls_shift/su_mean 0.000
_refine_ls_structure_factor_coef Fsqd
_refine_ls_weighting_details 'w=1/[\s^2^(Fo^2^)+(0.0274P)^2^+5.3938P] where P=(Fo^2^+2Fc^2^)/3'
_refine_ls_weighting_scheme calc
_refine_ls_wR_factor_gt 0.0568
_refine_ls_wR_factor_ref 0.0595
_reflns_Friedel_coverage 0.000
_reflns_number_gt 3740
_reflns_number_total 4308
_reflns_threshold_expression 'I > 2\s(I)'
_cod_data_source_file c6dt03010f2.cif
_cod_data_source_block 1
_cod_depositor_comments 'Adding full bibliography for 7040683--7040686.cif.'
_cod_database_code 7040686
_shelx_shelxl_version_number 2014/7
_shelx_space_group_comment
;
The symmetry employed for this shelxl refinement is uniquely defined
by the following loop, which should always be used as a source of
symmetry information in preference to the above space-group names.
They are only intended as comments.
;
_shelx_estimated_absorpt_t_min 0.762
_shelx_estimated_absorpt_t_max 0.803

loop_
_space_group_symop_operation_xyz
'x, y, z'
'-x, y, -z+1/2'
'x+1/2, y+1/2, z'
'-x+1/2, y+1/2, -z+1/2'
'-x, -y, -z'
'x, -y, z-1/2'
'-x+1/2, -y+1/2, -z'
'x+1/2, -y+1/2, z-1/2'

loop_
_atom_site_label
_atom_site_type_symbol
_atom_site_fract_x
_atom_site_fract_y
_atom_site_fract_z
_atom_site_U_iso_or_equiv
_atom_site_adp_type
_atom_site_occupancy
_atom_site_site_symmetry_order
_atom_site_calc_flag
_atom_site_refinement_flags_posn
_atom_site_refinement_flags_adp
Rh1 Rh 0.41675(2) 0.00246(2) 0.66325(2) 0.01848(5) Uani 1 1 d . .
C11 C 0.33505(11) 0.0720(2) 0.66870(10) 0.0245(4) Uani 1 1 d . .
O12 O 0.28197(8) 0.11368(18) 0.67200(8) 0.0365(4) Uani 1 1 d . .
P20 P 0.56212(3) -0.18548(5) 0.69531(3) 0.02278(11) Uani 1 1 d . .
O21 O 0.50967(7) -0.07510(14) 0.65193(7) 0.0241(3) Uani 1 1 d . .
O22 O 0.58061(8) -0.17626(14) 0.77361(7) 0.0242(3) Uani 1 1 d . .
C23 C 0.64231(12) -0.1671(3) 0.67493(12) 0.0361(5) Uani 1 1 d . .
H231 H 0.6317 -0.1827 0.6249 0.054 Uiso 1 1 calc R U
H232 H 0.6773 -0.2380 0.7013 0.054 Uiso 1 1 calc R U
H233 H 0.6618 -0.0707 0.6874 0.054 Uiso 1 1 calc R U
C24 C 0.52854(14) -0.3614(2) 0.66871(11) 0.0348(5) Uani 1 1 d . .
H241 H 0.5193 -0.3727 0.6186 0.052 Uiso 1 1 calc R U
H242 H 0.4841 -0.3755 0.6784 0.052 Uiso 1 1 calc R U
H243 H 0.5638 -0.4324 0.6945 0.052 Uiso 1 1 calc R U
P30 P 0.41713(3) 0.17111(5) 0.58847(2) 0.01853(10) Uani 1 1 d . .
C31 C 0.50458(10) 0.24582(19) 0.59953(10) 0.0204(4) Uani 1 1 d . .
C32 C 0.51591(11) 0.3136(2) 0.54329(10) 0.0239(4) Uani 1 1 d . .
H32 H 0.4781 0.3201 0.4999 0.029 Uiso 1 1 calc R U
C33 C 0.58195(11) 0.3715(2) 0.55017(11) 0.0282(4) Uani 1 1 d . .
H33 H 0.5894 0.4161 0.5114 0.034 Uiso 1 1 calc R U
C34 C 0.63700(11) 0.3643(2) 0.61366(12) 0.0311(5) Uani 1 1 d . .
H34 H 0.6821 0.4048 0.6185 0.037 Uiso 1 1 calc R U
C35 C 0.62625(11) 0.2980(2) 0.67022(11) 0.0295(4) Uani 1 1 d . .
H35 H 0.6641 0.2932 0.7137 0.035 Uiso 1 1 calc R U
C36 C 0.56008(10) 0.2384(2) 0.66326(10) 0.0245(4) Uani 1 1 d . .
H36 H 0.5528 0.1928 0.7019 0.029 Uiso 1 1 calc R U
C41 C 0.36323(10) 0.3307(2) 0.58067(10) 0.0214(4) Uani 1 1 d . .
C42 C 0.31504(10) 0.3768(2) 0.51736(10) 0.0237(4) Uani 1 1 d . .
H42 H 0.3085 0.3224 0.4763 0.028 Uiso 1 1 calc R U
C43 C 0.27616(11) 0.5026(2) 0.51385(12) 0.0280(4) Uani 1 1 d . .
H43 H 0.2427 0.5331 0.4707 0.034 Uiso 1 1 calc R U
C44 C 0.28654(12) 0.5820(2) 0.57323(13) 0.0349(5) Uani 1 1 d . .
H44 H 0.2608 0.6686 0.5707 0.042 Uiso 1 1 calc R U
C45 C 0.33405(13) 0.5371(3) 0.63665(13) 0.0417(6) Uani 1 1 d . .
H45 H 0.3408 0.5924 0.6775 0.050 Uiso 1 1 calc R U
C46 C 0.37176(12) 0.4109(2) 0.64030(12) 0.0342(5) Uani 1 1 d . .
H46 H 0.4037 0.3790 0.6840 0.041 Uiso 1 1 calc R U
O51 O 0.38888(7) 0.12068(14) 0.50793(7) 0.0236(3) Uani 1 1 d . .
C52 C 0.40386(12) -0.0248(2) 0.49266(11) 0.0295(5) Uani 1 1 d . .
H521 H 0.3906 -0.0369 0.4421 0.044 Uiso 1 1 calc R U
H522 H 0.3762 -0.0914 0.5105 0.044 Uiso 1 1 calc R U
H523 H 0.4548 -0.0444 0.5150 0.044 Uiso 1 1 calc R U

loop_
_atom_site_aniso_label
_atom_site_aniso_U_11
_atom_site_aniso_U_22
_atom_site_aniso_U_33
_atom_site_aniso_U_23
_atom_site_aniso_U_13
_atom_site_aniso_U_12
Rh1 0.02046(9) 0.01584(8) 0.02086(9) -0.00049(5) 0.00927(6) -0.00097(5)
C11 0.0257(10) 0.0239(10) 0.0246(10) -0.0032(8) 0.0095(8) -0.0043(8)
O12 0.0245(8) 0.0432(9) 0.0453(9) -0.0043(7) 0.0165(7) 0.0018(7)
P20 0.0308(3) 0.0181(2) 0.0232(2) 0.00219(19) 0.0141(2) 0.0066(2)
O21 0.0287(7) 0.0209(7) 0.0265(7) 0.0057(5) 0.0143(6) 0.0055(6)
O22 0.0335(8) 0.0191(6) 0.0223(7) 0.0003(5) 0.0125(6) 0.0043(6)
C23 0.0348(12) 0.0455(13) 0.0345(12) 0.0114(10) 0.0205(10) 0.0155(10)
C24 0.0575(15) 0.0214(10) 0.0276(11) -0.0028(8) 0.0171(10) 0.0039(10)
P30 0.0188(2) 0.0165(2) 0.0205(2) -0.00066(17) 0.00705(18) -0.00014(17)
C31 0.0200(9) 0.0147(8) 0.0276(10) -0.0003(7) 0.0097(8) 0.0008(7)
C32 0.0266(10) 0.0203(9) 0.0265(10) 0.0010(8) 0.0111(8) 0.0012(8)
C33 0.0320(11) 0.0222(10) 0.0359(11) 0.0014(8) 0.0188(9) -0.0015(8)
C34 0.0233(10) 0.0247(10) 0.0484(13) -0.0017(9) 0.0162(9) -0.0048(8)
C35 0.0233(10) 0.0262(10) 0.0345(11) 0.0001(9) 0.0042(8) -0.0010(8)
C36 0.0254(10) 0.0204(9) 0.0271(10) 0.0008(8) 0.0082(8) 0.0003(8)
C41 0.0172(9) 0.0186(9) 0.0279(10) -0.0004(7) 0.0071(7) -0.0009(7)
C42 0.0221(9) 0.0229(10) 0.0275(10) 0.0024(8) 0.0103(8) -0.0006(7)
C43 0.0232(10) 0.0260(10) 0.0337(11) 0.0068(8) 0.0082(8) 0.0033(8)
C44 0.0262(11) 0.0213(10) 0.0533(14) -0.0028(9) 0.0084(10) 0.0059(8)
C45 0.0384(13) 0.0329(12) 0.0435(14) -0.0170(10) 0.0006(11) 0.0088(10)
C46 0.0319(12) 0.0279(11) 0.0333(11) -0.0073(9) -0.0011(9) 0.0073(9)
O51 0.0282(7) 0.0203(7) 0.0218(7) -0.0021(5) 0.0078(6) -0.0008(5)
C52 0.0318(11) 0.0268(10) 0.0307(11) -0.0089(8) 0.0118(9) 0.0026(8)

loop_
_atom_type_symbol
_atom_type_description
_atom_type_scat_dispersion_real
_atom_type_scat_dispersion_imag
_atom_type_scat_source
C C 0.0033 0.0016 'International Tables Vol C Tables 4.2.6.8 and 6.1.1.4'
H H 0.0000 0.0000 'International Tables Vol C Tables 4.2.6.8 and 6.1.1.4'
O O 0.0106 0.0060 'International Tables Vol C Tables 4.2.6.8 and 6.1.1.4'
P P 0.1023 0.0942 'International Tables Vol C Tables 4.2.6.8 and 6.1.1.4'
Rh Rh -1.1178 0.9187 'International Tables Vol C Tables 4.2.6.8 and 6.1.1.4'

loop_
_geom_angle_atom_site_label_1
_geom_angle_atom_site_label_2
_geom_angle_atom_site_label_3
_geom_angle
_geom_angle_site_symmetry_1
_geom_angle_site_symmetry_3
C11 Rh1 O21 177.24(7) . .
C11 Rh1 O22 94.80(7) . 2_656
O21 Rh1 O22 87.35(5) . 2_656
C11 Rh1 P30 90.07(7) . .
O21 Rh1 P30 87.63(4) . .
O22 Rh1 P30 172.97(4) 2_656 .
O12 C11 Rh1 178.47(18) . .
O22 P20 O21 116.59(8) . .
O22 P20 C24 107.69(9) . .
O21 P20 C24 109.55(10) . .
O22 P20 C23 108.85(10) . .
O21 P20 C23 106.96(9) . .
C24 P20 C23 106.79(12) . .
P20 O21 Rh1 129.48(8) . .
P20 O22 Rh1 129.71(8) . 2_656
P20 C23 H231 109.5 . .
P20 C23 H232 109.5 . .
H231 C23 H232 109.5 . .
P20 C23 H233 109.5 . .
H231 C23 H233 109.5 . .
H232 C23 H233 109.5 . .
P20 C24 H241 109.5 . .
P20 C24 H242 109.5 . .
H241 C24 H242 109.5 . .
P20 C24 H243 109.5 . .
H241 C24 H243 109.5 . .
H242 C24 H243 109.5 . .
O51 P30 C41 99.18(8) . .
O51 P30 C31 103.04(8) . .
C41 P30 C31 102.13(8) . .
O51 P30 Rh1 114.52(5) . .
C41 P30 Rh1 120.60(6) . .
C31 P30 Rh1 114.78(6) . .
C36 C31 C32 119.38(18) . .
C36 C31 P30 121.33(15) . .
C32 C31 P30 119.28(15) . .
C33 C32 C31 120.57(19) . .
C33 C32 H32 119.7 . .
C31 C32 H32 119.7 . .
C34 C33 C32 119.94(19) . .
C34 C33 H33 120.0 . .
C32 C33 H33 120.0 . .
C33 C34 C35 120.05(19) . .
C33 C34 H34 120.0 . .
C35 C34 H34 120.0 . .
C34 C35 C36 120.1(2) . .
C34 C35 H35 119.9 . .
C36 C35 H35 119.9 . .
C31 C36 C35 119.93(19) . .
C31 C36 H36 120.0 . .
C35 C36 H36 120.0 . .
C46 C41 C42 119.11(18) . .
C46 C41 P30 118.33(15) . .
C42 C41 P30 122.54(15) . .
C41 C42 C43 120.30(19) . .
C41 C42 H42 119.9 . .
C43 C42 H42 119.9 . .
C44 C43 C42 119.7(2) . .
C44 C43 H43 120.2 . .
C42 C43 H43 120.2 . .
C43 C44 C45 120.7(2) . .
C43 C44 H44 119.7 . .
C45 C44 H44 119.7 . .
C44 C45 C46 119.6(2) . .
C44 C45 H45 120.2 . .
C46 C45 H45 120.2 . .
C45 C46 C41 120.6(2) . .
C45 C46 H46 119.7 . .
C41 C46 H46 119.7 . .
C52 O51 P30 117.81(12) . .
O51 C52 H521 109.5 . .
O51 C52 H522 109.5 . .
H521 C52 H522 109.5 . .
O51 C52 H523 109.5 . .
H521 C52 H523 109.5 . .
H522 C52 H523 109.5 . .

loop_
_geom_bond_atom_site_label_1
_geom_bond_atom_site_label_2
_geom_bond_distance
_geom_bond_site_symmetry_2
Rh1 C11 1.793(2) .
Rh1 O21 2.0749(13) .
Rh1 O22 2.0988(13) 2_656
Rh1 P30 2.1953(5) .
C11 O12 1.151(2) .
P20 O22 1.5148(14) .
P20 O21 1.5202(14) .
P20 C24 1.788(2) .
P20 C23 1.793(2) .
O22 Rh1 2.0988(13) 2_656
C23 H231 0.9800 .
C23 H232 0.9800 .
C23 H233 0.9800 .
C24 H241 0.9800 .
C24 H242 0.9800 .
C24 H243 0.9800 .
P30 O51 1.6154(14) .
P30 C41 1.8133(19) .
P30 C31 1.8202(19) .
C31 C36 1.393(3) .
C31 C32 1.395(3) .
C32 C33 1.386(3) .
C32 H32 0.9500 .
C33 C34 1.385(3) .
C33 H33 0.9500 .
C34 C35 1.390(3) .
C34 H34 0.9500 .
C35 C36 1.395(3) .
C35 H35 0.9500 .
C36 H36 0.9500 .
C41 C46 1.389(3) .
C41 C42 1.390(3) .
C42 C43 1.397(3) .
C42 H42 0.9500 .
C43 C44 1.375(3) .
C43 H43 0.9500 .
C44 C45 1.384(3) .
C44 H44 0.9500 .
C45 C46 1.387(3) .
C45 H45 0.9500 .
C46 H46 0.9500 .
O51 C52 1.448(2) .
C52 H521 0.9800 .
C52 H522 0.9800 .
C52 H523 0.9800 .

loop_
_geom_torsion_atom_site_label_1
_geom_torsion_atom_site_label_2
_geom_torsion_atom_site_label_3
_geom_torsion_atom_site_label_4
_geom_torsion
_geom_torsion_site_symmetry_4
O22 P20 O21 Rh1 -41.62(14) .
C24 P20 O21 Rh1 80.96(13) .
C23 P20 O21 Rh1 -163.65(12) .
O21 P20 O22 Rh1 -29.29(14) 2_656
C24 P20 O22 Rh1 -152.83(12) 2_656
C23 P20 O22 Rh1 91.74(13) 2_656
O51 P30 C31 C36 -148.41(15) .
C41 P30 C31 C36 109.04(16) .
Rh1 P30 C31 C36 -23.23(18) .
O51 P30 C31 C32 32.50(17) .
C41 P30 C31 C32 -70.05(17) .
Rh1 P30 C31 C32 157.68(13) .
C36 C31 C32 C33 0.9(3) .
P30 C31 C32 C33 179.99(15) .
C31 C32 C33 C34 -1.1(3) .
C32 C33 C34 C35 0.6(3) .
C33 C34 C35 C36 0.0(3) .
C32 C31 C36 C35 -0.3(3) .
P30 C31 C36 C35 -179.35(15) .
C34 C35 C36 C31 -0.2(3) .
O51 P30 C41 C46 -179.28(17) .
C31 P30 C41 C46 -73.71(18) .
Rh1 P30 C41 C46 54.98(18) .
O51 P30 C41 C42 -0.55(17) .
C31 P30 C41 C42 105.03(17) .
Rh1 P30 C41 C42 -126.28(15) .
C46 C41 C42 C43 0.4(3) .
P30 C41 C42 C43 -178.29(15) .
C41 C42 C43 C44 1.0(3) .
C42 C43 C44 C45 -1.3(3) .
C43 C44 C45 C46 0.2(4) .
C44 C45 C46 C41 1.2(4) .
C42 C41 C46 C45 -1.5(3) .
P30 C41 C46 C45 177.3(2) .
C41 P30 O51 C52 -163.71(14) .
C31 P30 O51 C52 91.46(15) .
Rh1 P30 O51 C52 -33.88(15) .
